data_4081519
loop_
_publ_author_name
'Klapp, Lutz R. R.'
'Bruhn, Clemens'
'Leibold, Michael'
'Siemeling, Ulrich'

_publ_section_title
;
 Ferrocene-Based Bis(guanidines): Superbases for Tridentate
 N,Fe,N-Coordination
;
_journal_issue 20
_journal_name_full Organometallics
_journal_page_first 5862
_journal_paper_doi 10.1021/om400454v
_journal_volume 32
_journal_year 2013
_chemical_formula_moiety 'C28 H40 Fe N6, H2 O'
_chemical_formula_sum 'C28 H42 Fe N6 O'
_chemical_formula_weight 534.53
_chemical_name_systematic
; 
 ? 
;
_space_group_IT_number 56
_symmetry_cell_setting orthorhombic
_symmetry_Int_Tables_number 56
_symmetry_space_group_name_Hall '-P 2ab 2ac'
_symmetry_space_group_name_H-M 'P c c n'
_atom_sites_solution_hydrogens geom
_atom_sites_solution_primary direct
_atom_sites_solution_secondary difmap
_audit_creation_method SHELXL-97
_cell_angle_alpha 90.00
_cell_angle_beta 90.00
_cell_angle_gamma 90.00
_cell_formula_units_Z 4
_cell_length_a 10.0532(18)
_cell_length_b 15.1778(18)
_cell_length_c 17.690(2)
_cell_measurement_reflns_used 2327
_cell_measurement_temperature 123(2)
_cell_measurement_theta_max 23.18
_cell_measurement_theta_min 2.43
_cell_volume 2699.2(7)
_computing_structure_refinement 'SHELXL-97 (Sheldrick, 1997)'
_computing_structure_solution 'SHELXS-97 (Sheldrick, 1990)'
_diffrn_ambient_temperature 123(2)
_diffrn_detector 'image plate (34 cm diameter)'
_diffrn_detector_area_resol_mean 6.67
_diffrn_detector_type STOE
_diffrn_measured_fraction_theta_full 1.000
_diffrn_measured_fraction_theta_max 1.000
_diffrn_measurement_details ' 96 frames, detector distance = 135 mm'
_diffrn_measurement_device '2-circle goniometer'
_diffrn_measurement_device_type 'STOE IPDS 2'
_diffrn_measurement_method 'rotation method'
_diffrn_radiation_collimation '0.5 mm diameter, multiple pinhole'
_diffrn_radiation_monochromator 'plane graphite'
_diffrn_radiation_polarisn_norm 0
_diffrn_radiation_type 'Mo K\a'
_diffrn_radiation_wavelength 0.71073
_diffrn_reflns_av_R_equivalents 0.2167
_diffrn_reflns_av_sigmaI/netI 0.1904
_diffrn_reflns_limit_h_max 11
_diffrn_reflns_limit_h_min -11
_diffrn_reflns_limit_k_max 16
_diffrn_reflns_limit_k_min -18
_diffrn_reflns_limit_l_max 20
_diffrn_reflns_limit_l_min -18
_diffrn_reflns_number 13009
_diffrn_reflns_theta_full 24.99
_diffrn_reflns_theta_max 24.99
_diffrn_reflns_theta_min 2.43
_diffrn_source 'sealed X-ray tube, 12 x 0.4 mm long-fine focus'
_diffrn_source_current 30
_diffrn_source_power 1.50
_diffrn_source_voltage 50
_diffrn_standards_decay_% none
_exptl_absorpt_coefficient_mu 0.591
_exptl_absorpt_correction_T_max 0.9824
_exptl_absorpt_correction_T_min 0.9050
_exptl_absorpt_correction_type integration
_exptl_absorpt_process_details 'X-red ver. 1.31 (Stoe & Cie. 2005)'
_exptl_crystal_colour yellow
_exptl_crystal_density_diffrn 1.315
_exptl_crystal_density_method 'not measured'
_exptl_crystal_description plate
_exptl_crystal_F_000 1144
_exptl_crystal_size_max 0.32
_exptl_crystal_size_mid 0.11
_exptl_crystal_size_min 0.02
_refine_diff_density_max 0.336
_refine_diff_density_min -0.310
_refine_diff_density_rms 0.073
_refine_ls_extinction_method none
_refine_ls_goodness_of_fit_ref 0.843
_refine_ls_hydrogen_treatment mixed
_refine_ls_matrix_type full
_refine_ls_number_parameters 167
_refine_ls_number_reflns 2373
_refine_ls_number_restraints 0
_refine_ls_restrained_S_all 0.843
_refine_ls_R_factor_all 0.1680
_refine_ls_R_factor_gt 0.0649
_refine_ls_shift/su_max 0.000
_refine_ls_shift/su_mean 0.000
_refine_ls_structure_factor_coef Fsqd
_refine_ls_weighting_details 'calc w=1/[\s^2^(Fo^2^)+(0.0233P)^2^+0.0000P] where P=(Fo^2^+2Fc^2^)/3'
_refine_ls_weighting_scheme calc
_refine_ls_wR_factor_gt 0.0963
_refine_ls_wR_factor_ref 0.1242
_reflns_number_gt 1051
_reflns_number_total 2373
_reflns_threshold_expression >2sigma(I)
_cod_data_source_file om400454v_si_002.cif
_cod_data_source_block i0959
_cod_database_code 4081519

loop_
_symmetry_equiv_pos_as_xyz
'x, y, z'
'-x+1/2, -y+1/2, z'
'x+1/2, -y, -z+1/2'
'-x, y+1/2, -z+1/2'
'-x, -y, -z'
'x-1/2, y-1/2, -z'
'-x-1/2, y, z-1/2'
'x, -y-1/2, z-1/2'

loop_
_atom_site_label
_atom_site_type_symbol
_atom_site_fract_x
_atom_site_fract_y
_atom_site_fract_z
_atom_site_U_iso_or_equiv
_atom_site_adp_type
_atom_site_occupancy
_atom_site_symmetry_multiplicity
_atom_site_calc_flag
_atom_site_refinement_flags
C1 C 0.1720(5) 0.3605(4) 0.1082(4) 0.0286(15) Uani 1 1 d .
C2 C 0.2070(5) 0.3788(4) 0.1844(3) 0.0350(16) Uani 1 1 d .
H2A H 0.2698 0.4217 0.2004 0.042 Uiso 1 1 calc R
C3 C 0.1324(6) 0.3222(5) 0.2332(4) 0.0397(17) Uani 1 1 d .
H3A H 0.1355 0.3215 0.2869 0.048 Uiso 1 1 calc R
C4 C 0.0537(5) 0.2679(4) 0.1870(3) 0.0363(18) Uani 1 1 d .
H4A H -0.0068 0.2243 0.2045 0.044 Uiso 1 1 calc R
C5 C 0.0797(5) 0.2889(4) 0.1088(3) 0.0301(15) Uani 1 1 d .
H5A H 0.0425 0.2605 0.0659 0.036 Uiso 1 1 calc R
C6 C 0.2275(5) 0.4849(4) 0.0369(3) 0.0293(14) Uani 1 1 d .
C7 C 0.0249(5) 0.5318(4) 0.1102(4) 0.0361(16) Uani 1 1 d .
H7A H 0.0188 0.4787 0.1425 0.043 Uiso 1 1 calc R
H7B H -0.0385 0.5257 0.0676 0.043 Uiso 1 1 calc R
C8 C -0.0041(6) 0.6142(4) 0.1555(5) 0.0489(18) Uani 1 1 d .
H8A H -0.0912 0.6394 0.1410 0.059 Uiso 1 1 calc R
H8B H -0.0054 0.6008 0.2103 0.059 Uiso 1 1 calc R
C9 C 0.1028(7) 0.6752(6) 0.1377(5) 0.066(3) Uani 1 1 d .
H9A H 0.0732 0.7170 0.0981 0.079 Uiso 1 1 calc R
H9B H 0.1267 0.7095 0.1834 0.079 Uiso 1 1 calc R
C10 C 0.2179(6) 0.6263(4) 0.1113(5) 0.0473(19) Uani 1 1 d .
H10A H 0.2805 0.6146 0.1533 0.057 Uiso 1 1 calc R
H10B H 0.2651 0.6591 0.0710 0.057 Uiso 1 1 calc R
C11 C 0.2663(7) 0.6031(4) -0.0609(4) 0.0487(18) Uani 1 1 d .
H11A H 0.3176 0.6539 -0.0415 0.058 Uiso 1 1 calc R
H11B H 0.1702 0.6155 -0.0552 0.058 Uiso 1 1 calc R
C12 C 0.3011(6) 0.5843(5) -0.1431(4) 0.052(2) Uani 1 1 d .
H12A H 0.3224 0.6392 -0.1708 0.062 Uiso 1 1 calc R
H12B H 0.2278 0.5533 -0.1693 0.062 Uiso 1 1 calc R
C13 C 0.4234(6) 0.5255(5) -0.1347(4) 0.0477(19) Uani 1 1 d .
H13A H 0.5032 0.5604 -0.1213 0.057 Uiso 1 1 calc R
H13B H 0.4412 0.4922 -0.1817 0.057 Uiso 1 1 calc R
C14 C 0.3835(5) 0.4637(4) -0.0701(4) 0.0394(18) Uani 1 1 d .
H14A H 0.3303 0.4134 -0.0890 0.047 Uiso 1 1 calc R
H14B H 0.4627 0.4409 -0.0432 0.047 Uiso 1 1 calc R
N1 N 0.2201(4) 0.3988(3) 0.0406(3) 0.0274(12) Uani 1 1 d .
N2 N 0.1623(4) 0.5442(3) 0.0819(4) 0.0393(14) Uani 1 1 d .
N3 N 0.3033(4) 0.5213(4) -0.0207(3) 0.0341(13) Uani 1 1 d .
O1 O 0.2500 0.2500 -0.0638(3) 0.066(2) Uani 1 2 d S
H1 H 0.288(7) 0.282(5) -0.032(4) 0.079 Uiso 1 1 d .
Fe1 Fe 0.2500 0.2500 0.16360(7) 0.0305(3) Uani 1 2 d S

loop_
_atom_site_aniso_label
_atom_site_aniso_U_11
_atom_site_aniso_U_22
_atom_site_aniso_U_33
_atom_site_aniso_U_23
_atom_site_aniso_U_13
_atom_site_aniso_U_12
C1 0.035(3) 0.021(3) 0.030(4) 0.001(3) 0.003(3) 0.001(3)
C2 0.040(4) 0.040(4) 0.025(4) 0.000(3) 0.005(2) -0.006(3)
C3 0.051(4) 0.035(4) 0.033(4) 0.002(4) 0.005(3) -0.007(3)
C4 0.041(3) 0.034(5) 0.035(4) 0.005(3) 0.006(2) -0.009(3)
C5 0.034(3) 0.028(3) 0.028(4) -0.003(3) 0.006(3) -0.006(3)
C6 0.019(3) 0.032(3) 0.037(3) -0.003(3) 0.003(3) -0.004(3)
C7 0.031(3) 0.031(4) 0.046(4) 0.001(4) 0.007(3) -0.001(3)
C8 0.049(4) 0.038(4) 0.060(5) -0.014(5) 0.004(4) -0.002(3)
C9 0.080(6) 0.051(5) 0.068(6) -0.014(5) 0.031(4) -0.019(4)
C10 0.039(4) 0.033(4) 0.070(5) -0.003(4) 0.011(3) -0.006(3)
C11 0.035(4) 0.036(3) 0.075(5) 0.022(3) 0.002(4) -0.009(3)
C12 0.040(4) 0.066(6) 0.049(5) 0.032(4) 0.002(3) -0.012(3)
C13 0.045(4) 0.057(5) 0.042(5) 0.007(4) 0.006(3) -0.019(4)
C14 0.038(3) 0.039(4) 0.041(5) -0.005(3) 0.011(3) -0.013(3)
N1 0.031(3) 0.025(3) 0.027(3) 0.003(2) 0.005(2) 0.000(2)
N2 0.036(2) 0.026(3) 0.056(4) -0.010(3) 0.010(3) -0.006(2)
N3 0.031(3) 0.028(3) 0.043(4) 0.006(3) 0.005(2) -0.001(2)
O1 0.127(6) 0.041(4) 0.031(4) 0.000 0.000 -0.001(6)
Fe1 0.0355(6) 0.0306(6) 0.0255(6) 0.000 0.000 -0.0024(8)

loop_
_atom_type_symbol
_atom_type_description
_atom_type_scat_dispersion_real
_atom_type_scat_dispersion_imag
_atom_type_scat_source
C C 0.0033 0.0016 'International Tables Vol C Tables 4.2.6.8 and 6.1.1.4'
H H 0.0000 0.0000 'International Tables Vol C Tables 4.2.6.8 and 6.1.1.4'
N N 0.0061 0.0033 'International Tables Vol C Tables 4.2.6.8 and 6.1.1.4'
O O 0.0106 0.0060 'International Tables Vol C Tables 4.2.6.8 and 6.1.1.4'
Fe Fe 0.3463 0.8444 'International Tables Vol C Tables 4.2.6.8 and 6.1.1.4'

loop_
_geom_angle_atom_site_label_1
_geom_angle_atom_site_label_2
_geom_angle_atom_site_label_3
_geom_angle
_geom_angle_site_symmetry_1
_geom_angle_site_symmetry_3
N1 C1 C2 129.6(5) . .
N1 C1 C5 122.7(5) . .
C2 C1 C5 107.6(5) . .
N1 C1 Fe1 126.6(4) . .
C2 C1 Fe1 67.7(4) . .
C5 C1 Fe1 68.3(3) . .
C1 C2 C3 109.0(6) . .
C1 C2 Fe1 72.1(4) . .
C3 C2 Fe1 69.1(4) . .
C1 C2 H2A 125.5 . .
C3 C2 H2A 125.5 . .
Fe1 C2 H2A 124.8 . .
C4 C3 C2 107.3(6) . .
C4 C3 Fe1 70.0(4) . .
C2 C3 Fe1 69.7(4) . .
C4 C3 H3A 126.4 . .
C2 C3 H3A 126.4 . .
Fe1 C3 H3A 125.5 . .
C3 C4 C5 109.0(6) . .
C3 C4 Fe1 69.6(4) . .
C5 C4 Fe1 70.0(3) . .
C3 C4 H4A 125.5 . .
C5 C4 H4A 125.5 . .
Fe1 C4 H4A 126.5 . .
C1 C5 C4 107.0(5) . .
C1 C5 Fe1 71.4(3) . .
C4 C5 Fe1 68.6(3) . .
C1 C5 H5A 126.5 . .
C4 C5 H5A 126.5 . .
Fe1 C5 H5A 125.1 . .
N1 C6 N2 126.8(5) . .
N1 C6 N3 117.7(5) . .
N2 C6 N3 115.4(5) . .
N2 C7 C8 104.7(5) . .
N2 C7 H7A 110.8 . .
C8 C7 H7A 110.8 . .
N2 C7 H7B 110.8 . .
C8 C7 H7B 110.8 . .
H7A C7 H7B 108.9 . .
C9 C8 C7 105.7(6) . .
C9 C8 H8A 110.6 . .
C7 C8 H8A 110.6 . .
C9 C8 H8B 110.6 . .
C7 C8 H8B 110.6 . .
H8A C8 H8B 108.7 . .
C10 C9 C8 109.4(7) . .
C10 C9 H9A 109.8 . .
C8 C9 H9A 109.8 . .
C10 C9 H9B 109.8 . .
C8 C9 H9B 109.8 . .
H9A C9 H9B 108.2 . .
C9 C10 N2 104.3(5) . .
C9 C10 H10A 110.9 . .
N2 C10 H10A 110.9 . .
C9 C10 H10B 110.9 . .
N2 C10 H10B 110.9 . .
H10A C10 H10B 108.9 . .
N3 C11 C12 104.2(6) . .
N3 C11 H11A 110.9 . .
C12 C11 H11A 110.9 . .
N3 C11 H11B 110.9 . .
C12 C11 H11B 110.9 . .
H11A C11 H11B 108.9 . .
C11 C12 C13 101.6(6) . .
C11 C12 H12A 111.5 . .
C13 C12 H12A 111.5 . .
C11 C12 H12B 111.5 . .
C13 C12 H12B 111.5 . .
H12A C12 H12B 109.3 . .
C12 C13 C14 102.7(5) . .
C12 C13 H13A 111.2 . .
C14 C13 H13A 111.2 . .
C12 C13 H13B 111.2 . .
C14 C13 H13B 111.2 . .
H13A C13 H13B 109.1 . .
N3 C14 C13 102.8(5) . .
N3 C14 H14A 111.2 . .
C13 C14 H14A 111.2 . .
N3 C14 H14B 111.2 . .
C13 C14 H14B 111.2 . .
H14A C14 H14B 109.1 . .
C6 N1 C1 118.1(5) . .
C6 N2 C10 125.8(5) . .
C6 N2 C7 124.0(5) . .
C10 N2 C7 110.2(5) . .
C6 N3 C14 120.0(5) . .
C6 N3 C11 123.4(5) . .
C14 N3 C11 110.4(5) . .
C3 Fe1 C3 105.3(4) . 2
C3 Fe1 C4 40.4(2) . .
C3 Fe1 C4 120.9(3) 2 .
C3 Fe1 C4 120.9(3) . 2
C3 Fe1 C4 40.4(2) 2 2
C4 Fe1 C4 156.5(3) . 2
C3 Fe1 C2 122.2(3) . 2
C3 Fe1 C2 41.2(2) 2 2
C4 Fe1 C2 107.3(2) . 2
C4 Fe1 C2 68.2(2) 2 2
C3 Fe1 C2 41.2(2) . .
C3 Fe1 C2 122.2(3) 2 .
C4 Fe1 C2 68.2(2) . .
C4 Fe1 C2 107.3(2) 2 .
C2 Fe1 C2 159.2(3) 2 .
C3 Fe1 C5 158.0(2) . 2
C3 Fe1 C5 69.2(3) 2 2
C4 Fe1 C5 160.5(2) . 2
C4 Fe1 C5 41.4(2) 2 2
C2 Fe1 C5 68.4(2) 2 2
C2 Fe1 C5 122.6(2) . 2
C3 Fe1 C5 69.2(3) . .
C3 Fe1 C5 158.0(2) 2 .
C4 Fe1 C5 41.4(2) . .
C4 Fe1 C5 160.5(2) 2 .
C2 Fe1 C5 122.6(2) 2 .
C2 Fe1 C5 68.4(2) . .
C5 Fe1 C5 123.7(3) 2 .
C3 Fe1 C1 68.5(3) . .
C3 Fe1 C1 159.2(2) 2 .
C4 Fe1 C1 68.0(2) . .
C4 Fe1 C1 124.4(2) 2 .
C2 Fe1 C1 158.9(2) 2 .
C2 Fe1 C1 40.2(2) . .
C5 Fe1 C1 108.8(2) 2 .
C5 Fe1 C1 40.3(2) . .
C3 Fe1 C1 159.2(2) . 2
C3 Fe1 C1 68.5(3) 2 2
C4 Fe1 C1 124.4(2) . 2
C4 Fe1 C1 68.0(2) 2 2
C2 Fe1 C1 40.2(2) 2 2
C2 Fe1 C1 158.9(2) . 2
C5 Fe1 C1 40.3(2) 2 2
C5 Fe1 C1 108.8(2) . 2
C1 Fe1 C1 124.3(3) . 2

loop_
_geom_bond_atom_site_label_1
_geom_bond_atom_site_label_2
_geom_bond_distance
_geom_bond_site_symmetry_2
C1 N1 1.415(8) .
C1 C2 1.420(9) .
C1 C5 1.429(8) .
C1 Fe1 2.095(6) .
C2 C3 1.430(9) .
C2 Fe1 2.036(7) .
C2 H2A 0.9500 .
C3 C4 1.405(9) .
C3 Fe1 2.029(7) .
C3 H3A 0.9500 .
C4 C5 1.444(8) .
C4 Fe1 2.035(6) .
C4 H4A 0.9500 .
C5 Fe1 2.054(6) .
C5 H5A 0.9500 .
C6 N1 1.311(7) .
C6 N2 1.368(7) .
C6 N3 1.387(7) .
C7 N2 1.481(7) .
C7 C8 1.514(9) .
C7 H7A 0.9900 .
C7 H7B 0.9900 .
C8 C9 1.453(9) .
C8 H8A 0.9900 .
C8 H8B 0.9900 .
C9 C10 1.452(9) .
C9 H9A 0.9900 .
C9 H9B 0.9900 .
C10 N2 1.461(8) .
C10 H10A 0.9900 .
C10 H10B 0.9900 .
C11 N3 1.479(8) .
C11 C12 1.522(10) .
C11 H11A 0.9900 .
C11 H11B 0.9900 .
C12 C13 1.528(9) .
C12 H12A 0.9900 .
C12 H12B 0.9900 .
C13 C14 1.532(9) .
C13 H13A 0.9900 .
C13 H13B 0.9900 .
C14 N3 1.477(8) .
C14 H14A 0.9900 .
C14 H14B 0.9900 .
O1 H1 0.84(7) .
Fe1 C3 2.029(7) 2
Fe1 C4 2.035(6) 2
Fe1 C2 2.036(7) 2
Fe1 C5 2.054(6) 2
Fe1 C1 2.095(6) 2
